data_9004432
loop_
_publ_author_name
'Demartin, F.'
'Gramaccioli, C. M.'
'Pilati, T.'
'Sciesa, E.'

_publ_section_title
;
 Sigismundite, (Ba,K,Pb)Na3(Ca,Sr)(Fe,Mg,Mn)14Al(OH)2(PO4)12, a new
 Ba-rich member of the arrojadite group from Spluga Valley, Italy
;
_journal_name_full 'The Canadian Mineralogist'
_journal_page_first 827
_journal_page_last 834
_journal_volume 34
_journal_year 1996
_chemical_compound_source 'Spluga Valley, Italy'
_chemical_formula_sum 'Al0.5 Ba0.38 Ca0.94 Fe6.02 K0.06 Mg4.36 Na2.63 O50 P12 Pb0.03 Sr0.25'
_chemical_name_mineral Arrojadite-(BaFe)
_space_group_IT_number 15
_symmetry_space_group_name_Hall '-C 2yc'
_symmetry_space_group_name_H-M 'C 1 2/c 1'
_cell_angle_alpha 90
_cell_angle_beta 105.73
_cell_angle_gamma 90
_cell_formula_units_Z 4
_cell_length_a 16.406
_cell_length_b 9.945
_cell_length_c 24.470
_cell_volume 3842.950
_database_code_amcsd 0005505
_exptl_crystal_density_diffrn 3.125
_cod_original_formula_sum 'Al.5 Ca.94 Sr.25 Na2.63 Ba.38 K.06 Pb.03 Fe6.02 Mg4.36 P12 O50'
_cod_database_code 9004432

loop_
_space_group_symop_operation_xyz
x,y,z
1/2+x,1/2+y,z
x,-y,1/2+z
1/2+x,1/2-y,1/2+z
-x,y,1/2-z
1/2-x,1/2+y,1/2-z
-x,-y,-z
1/2-x,1/2-y,-z

loop_
_atom_site_label
_atom_site_fract_x
_atom_site_fract_y
_atom_site_fract_z
_atom_site_occupancy
_atom_site_U_iso_or_equiv
_atom_site_type_symbol
_atom_site_attached_hydrogens
Al 0.00000 0.50000 0.00000 0.50000 0.00646 Al 0
CaX1 0.22990 0.21920 0.48320 0.47000 0.02875 Ca 0
SrX1 0.22990 0.21920 0.48320 0.12000 0.02875 Sr 0
NaX2 0.13450 0.51710 0.12060 1.00000 0.04179 Na 0
NaX3 0.00000 0.00000 0.00000 0.50000 0.02406 Na 0
NaX4 0.00000 0.01400 0.25000 0.08000 0.01393 Na 0
NaX4x 0.00000 0.11600 0.25000 0.05000 0.01267 Na 0
BaX5 0.00000 0.49900 0.25000 0.38000 0.02406 Ba 0
KX5 0.00000 0.49900 0.25000 0.06000 0.02406 K 0
PbX5 0.00000 0.49900 0.25000 0.03000 0.02406 Pb 0
SrX5 0.00000 0.49900 0.25000 0.01000 0.02406 Sr 0
FeM1 0.22310 0.88810 0.47680 0.25000 0.01659 Fe 0
MgM1 0.22310 0.88810 0.47680 0.18000 0.01659 Mg 0
FeM1x 0.20500 0.94800 0.45450 0.07000 0.02153 Fe 0
MgM1x 0.20500 0.94800 0.45450 0.05000 0.02153 Mg 0
FeM2 0.21180 0.01380 0.26768 0.49000 0.01254 Fe 0
MgM2 0.21180 0.01380 0.26768 0.35000 0.01254 Mg 0
FeM3 0.10710 0.01650 0.14040 0.30000 0.01077 Fe 0
MgM3 0.10710 0.01650 0.14040 0.22000 0.01077 Mg 0
FeM4 0.02150 0.25090 0.40230 0.40000 0.01254 Fe 0
MgM4 0.02150 0.25090 0.40230 0.29000 0.01254 Mg 0
FeM5 0.03380 0.74490 0.40019 0.52000 0.01089 Fe 0
MgM5 0.03380 0.74490 0.40019 0.38000 0.01089 Mg 0
FeM6 0.20360 0.70140 0.35236 0.52000 0.01368 Fe 0
MgM6 0.20360 0.70140 0.35236 0.38000 0.01368 Mg 0
FeM7 0.21800 0.29300 0.34320 0.46000 0.01659 Fe 0
MgM7 0.21800 0.29300 0.34320 0.33000 0.01659 Mg 0
P1 0.11560 0.01090 0.36890 0.62000 0.01013 P 0
P1x 0.08020 0.00050 0.33490 0.38000 0.01140 P 0
P2 0.12990 0.46480 0.42340 1.00000 0.00988 P 0
P3 0.12650 0.25100 0.03950 1.00000 0.00836 P 0
P4 0.10330 0.76780 0.04860 1.00000 0.00849 P 0
P5 0.12940 0.72690 0.21280 1.00000 0.00836 P 0
P6 0.14310 0.30050 0.20610 1.00000 0.00950 P 0
O1 0.02550 0.06530 0.36750 1.00000 0.01520 O 0
O2 0.11150 -0.13890 0.36300 1.00000 0.01520 O 0
O3 0.14800 0.08080 0.32450 1.00000 0.02913 O 0
O4 0.18080 0.04200 0.42540 0.62000 0.01900 O 0
O4x 0.02300 -0.03600 0.27100 0.38000 0.02406 O 0
O5 0.05000 0.44120 0.44430 1.00000 0.01013 O 0
O6 0.11990 0.59630 0.39010 1.00000 0.01773 O 0
O7 0.12890 0.34240 0.38510 1.00000 0.01267 O 0
O8 0.20960 0.46080 0.47160 1.00000 0.02280 O 0
O9 0.08410 0.16840 0.07680 1.00000 0.01140 O 0
O10 0.09590 0.39680 0.03690 1.00000 0.00887 O 0
O11 0.10760 0.18830 -0.01930 1.00000 0.01013 O 0
O12 0.22490 0.25220 0.06540 1.00000 0.01646 O 0
O13 0.04590 0.64380 0.04890 1.00000 0.00887 O 0
O14 0.06670 0.87230 0.08140 1.00000 0.01140 O 0
O15 0.09690 0.81600 -0.01090 1.00000 0.01520 O 0
O16 0.19500 0.73260 0.07780 1.00000 0.00380 O 0
O17 0.04740 0.67420 0.17190 1.00000 0.01013 O 0
O18 0.13240 0.67600 0.27180 1.00000 ? O 0
O19 0.13300 0.88160 0.21080 1.00000 0.00760 O 0
O20 0.20500 0.67070 0.19410 1.00000 ? O 0
O21 0.05890 0.34760 0.16630 1.00000 0.00253 O 0
O22 0.14900 0.35450 0.26540 1.00000 0.01013 O 0
O23 0.14930 0.14610 0.20580 1.00000 0.01140 O 0
O24 0.21780 0.35790 0.18560 1.00000 0.01773 O 0
O25 0.23040 -0.00240 0.13890 1.00000 0.01393 O 0

loop_
_cod_changelog_entry_id
_cod_changelog_entry_author
_cod_changelog_entry_date
_cod_changelog_entry_text
1
;cod-tools version 3.8.0
Id: cif_guess_AMCSD_atom_types 9581 2023-05-17 12:35:41Z saulius
;
2023-05-23T09:16:40+03:00
;Derived atom types and hydrogen counts
from atom names that follow the AMCSD naming convention
(Wat == water, O-H == hydroxyl).
;

loop_
_cod_related_entry_id
_cod_related_entry_database
_cod_related_entry_code
1 AMCSD 0005505
